data_4347719
loop_
_publ_author_name
'Aboutorabi, Leila'
'Morsali, Ali'
'Tahmasebi, Elham'
'B\"uy\"ukg\"ungor, Orhan'

_publ_section_title
;
 Metal-Organic Framework Based on Isonicotinate N-Oxide for Fast and
 Highly Efficient Aqueous Phase Cr(VI) Adsorption.
;
_journal_issue 11
_journal_name_full 'Inorganic chemistry'
_journal_page_first 5507
_journal_page_last 5513
_journal_paper_doi 10.1021/acs.inorgchem.6b00522
_journal_volume 55
_journal_year 2016
_chemical_formula_moiety '2(C12 H8 N2 O6 Pb), C2 H4 N O'
_chemical_formula_sum 'C26 H20 N5 O13 Pb2'
_chemical_formula_weight 1024.85
_space_group_crystal_system monoclinic
_space_group_IT_number 15
_space_group_name_Hall '-C 2yc'
_space_group_name_H-M_alt 'C 1 2/c 1'
_atom_sites_solution_hydrogens geom
_audit_creation_method SHELXL-2013
_cell_angle_alpha 90
_cell_angle_beta 137.543(6)
_cell_angle_gamma 90
_cell_formula_units_Z 4
_cell_length_a 27.722(3)
_cell_length_b 7.3936(6)
_cell_length_c 21.633(2)
_cell_measurement_reflns_used 8233
_cell_measurement_temperature 296
_cell_measurement_theta_max 28.05
_cell_measurement_theta_min 1.89
_cell_volume 2993.1(6)
_computing_cell_refinement X-AREA
_computing_data_collection 'X-AREA (Stoe & Cie, 2002)'
_computing_data_reduction 'X-RED32 (Stoe & Cie, 2002)'
_computing_molecular_graphics 'ORTEP-3 for Windows (Farrugia, 1997)'
_computing_publication_material 'WinGX (Farrugia, 1999)'
_computing_structure_refinement 'SHELXL-97 (Sheldrick, 1997)'
_computing_structure_solution 'SHELXS97 (Sheldrick, 2008)'
_diffrn_ambient_temperature 296
_diffrn_measured_fraction_theta_full 0.998
_diffrn_measured_fraction_theta_max 0.998
_diffrn_measurement_device_type 'STOE IPDS 2'
_diffrn_measurement_method 'w scan,rotation method'
_diffrn_radiation_type MoK\a
_diffrn_radiation_wavelength 0.71073
_diffrn_reflns_av_R_equivalents 0.1046
_diffrn_reflns_av_unetI/netI 0.0741
_diffrn_reflns_Laue_measured_fraction_full 0.998
_diffrn_reflns_Laue_measured_fraction_max 0.998
_diffrn_reflns_limit_h_max 34
_diffrn_reflns_limit_h_min -25
_diffrn_reflns_limit_k_max 8
_diffrn_reflns_limit_k_min -9
_diffrn_reflns_limit_l_max 26
_diffrn_reflns_limit_l_min -26
_diffrn_reflns_number 8233
_diffrn_reflns_point_group_measured_fraction_full 0.998
_diffrn_reflns_point_group_measured_fraction_max 0.998
_diffrn_reflns_theta_full 25.242
_diffrn_reflns_theta_max 26.491
_diffrn_reflns_theta_min 1.887
_exptl_absorpt_coefficient_mu 11.311
_exptl_absorpt_correction_T_max 0.4228
_exptl_absorpt_correction_T_min 0.0403
_exptl_absorpt_correction_type integration
_exptl_absorpt_process_details '(X-RED32; Stoe & Cie, 2002)'
_exptl_crystal_colour colorless
_exptl_crystal_density_diffrn 2.274
_exptl_crystal_description prism
_exptl_crystal_F_000 1916
_exptl_crystal_size_max 0.61
_exptl_crystal_size_mid 0.34
_exptl_crystal_size_min 0.08
_refine_diff_density_max 2.764
_refine_diff_density_min -3.628
_refine_diff_density_rms 0.290
_refine_ls_extinction_method none
_refine_ls_goodness_of_fit_ref 1.036
_refine_ls_hydrogen_treatment constr
_refine_ls_matrix_type full
_refine_ls_number_parameters 217
_refine_ls_number_reflns 3084
_refine_ls_number_restraints 21
_refine_ls_restrained_S_all 1.035
_refine_ls_R_factor_all 0.0663
_refine_ls_R_factor_gt 0.0528
_refine_ls_shift/su_max 0.001
_refine_ls_shift/su_mean 0.000
_refine_ls_structure_factor_coef Fsqd
_refine_ls_weighting_details 'w=1/[\s^2^(Fo^2^)+(0.0746P)^2^] where P=(Fo^2^+2Fc^2^)/3'
_refine_ls_weighting_scheme calc
_refine_ls_wR_factor_gt 0.1206
_refine_ls_wR_factor_ref 0.1272
_reflns_Friedel_coverage 0.000
_reflns_number_gt 2541
_reflns_number_total 3084
_reflns_threshold_expression 'I > 2\s(I)'
_cod_data_source_file ic6b00522_si_002.cif
_cod_data_source_block shelx
_cod_original_cell_volume 2993.0(5)
_cod_original_sg_symbol_H-M 'C 2/c'
_cod_database_code 4347719
_shelx_space_group_comment
;
The symmetry employed for this shelxl refinement is uniquely defined
by the following loop, which should always be used as a source of
symmetry information in preference to the above space-group names.
They are only intended as comments.
;
_shelxl_version_number 2013-4

loop_
_space_group_symop_operation_xyz
'x, y, z'
'-x, y, -z+1/2'
'x+1/2, y+1/2, z'
'-x+1/2, y+1/2, -z+1/2'
'-x, -y, -z'
'x, -y, z-1/2'
'-x+1/2, -y+1/2, -z'
'x+1/2, -y+1/2, z-1/2'

loop_
_atom_site_label
_atom_site_type_symbol
_atom_site_fract_x
_atom_site_fract_y
_atom_site_fract_z
_atom_site_U_iso_or_equiv
_atom_site_adp_type
_atom_site_occupancy
_atom_site_site_symmetry_order
_atom_site_calc_flag
_atom_site_refinement_flags_posn
_atom_site_refinement_flags_adp
_atom_site_refinement_flags_occupancy
_atom_site_disorder_assembly
_atom_site_disorder_group
C1 C 0.3893(4) 0.8549(16) 0.3767(5) 0.031(2) Uani 1 1 d . . . . .
C2 C 0.4614(4) 0.7786(15) 0.4608(5) 0.0291(19) Uani 1 1 d . . . . .
C3 C 0.4762(5) 0.7057(17) 0.5330(6) 0.039(2) Uani 1 1 d . . . . .
H3 H 0.4394 0.6882 0.5265 0.047 Uiso 1 1 calc R U . . .
C4 C 0.5449(5) 0.6598(17) 0.6136(7) 0.039(2) Uani 1 1 d . . . . .
H4 H 0.5550 0.6149 0.6624 0.046 Uiso 1 1 calc R U . . .
C5 C 0.5840(5) 0.7326(17) 0.5504(6) 0.038(2) Uani 1 1 d . . . . .
H5 H 0.6208 0.7340 0.5563 0.045 Uiso 1 1 calc R U . . .
C6 C 0.5159(5) 0.7841(18) 0.4692(6) 0.041(3) Uani 1 1 d . . . . .
H6 H 0.5066 0.8225 0.4203 0.049 Uiso 1 1 calc R U . . .
C7 C 0.2197(7) 1.0340(16) 0.0404(8) 0.041(2) Uani 1 1 d . . . . .
C8 C 0.2248(7) 0.9848(15) -0.0236(8) 0.039(2) Uani 1 1 d . . . . .
C9 C 0.2832(7) 1.0248(19) -0.0003(7) 0.047(3) Uani 1 1 d . . . . .
H9 H 0.3193 1.0929 0.0520 0.056 Uiso 1 1 calc R U . . .
C10 C 0.2905(7) 0.9637(16) -0.0551(8) 0.043(3) Uani 1 1 d . . . . .
H10 H 0.3318 0.9910 -0.0381 0.052 Uiso 1 1 calc R U . . .
C11 C 0.1777(5) 0.8368(19) -0.1577(6) 0.045(3) Uani 1 1 d . . . . .
H11 H 0.1409 0.7745 -0.2121 0.054 Uiso 1 1 calc R U . . .
C12 C 0.1695(6) 0.8964(19) -0.1055(7) 0.047(3) Uani 1 1 d . . . . .
H12 H 0.1266 0.8771 -0.1255 0.057 Uiso 1 1 calc R U . . .
N1 N 0.5968(4) 0.6802(12) 0.6213(5) 0.0348(18) Uani 1 1 d . . . . .
N2 N 0.2600(5) 0.6302(12) 0.1291(5) 0.0348(19) Uani 1 1 d . . . . .
O1 O 0.3828(4) 0.9389(11) 0.3217(4) 0.0380(17) Uani 1 1 d . . . . .
O2 O 0.3397(3) 0.8350(13) 0.3696(4) 0.0430(19) Uani 1 1 d . . . . .
O3 O 0.6646(3) 0.6442(14) 0.7018(4) 0.0478(19) Uani 1 1 d . . . . .
O4 O 0.2769(6) 1.0822(14) 0.1192(6) 0.057(2) Uani 1 1 d . . . . .
O5 O 0.1608(6) 1.0103(16) 0.0116(7) 0.065(3) Uani 1 1 d . . . . .
O6 O 0.2494(4) 0.7019(11) 0.1737(4) 0.0390(17) Uani 1 1 d . . . . .
Pb1 Pb 0.25695(2) 1.04638(5) 0.21168(2) 0.02988(15) Uani 1 1 d . . . . .
C13 C 0.544(2) 0.264(5) 0.283(3) 0.111(13) Uani 0.5 1 d D U P A -1
H13A H 0.5296 0.3525 0.2998 0.166 Uiso 0.5 1 calc R U P A -1
H13B H 0.5363 0.3110 0.2353 0.166 Uiso 0.5 1 calc R U P A -1
H13C H 0.5931 0.2342 0.3354 0.166 Uiso 0.5 1 calc R U P A -1
O7 O 0.5083(15) -0.168(4) 0.2129(18) 0.118(10) Uiso 0.5 1 d D . P A -1
C14 C 0.5332(14) -0.014(4) 0.2349(18) 0.060(7) Uani 0.5 1 d D U P A -1
H14 H 0.5685 0.0248 0.2411 0.072 Uiso 0.5 1 calc R U P A -1
N3 N 0.5000 0.099(4) 0.2500 0.099(7) Uani 1 2 d DS TU P . .

loop_
_atom_site_aniso_label
_atom_site_aniso_U_11
_atom_site_aniso_U_22
_atom_site_aniso_U_33
_atom_site_aniso_U_23
_atom_site_aniso_U_13
_atom_site_aniso_U_12
C1 0.022(4) 0.036(5) 0.025(4) -0.006(4) 0.015(3) 0.001(4)
C2 0.022(4) 0.030(5) 0.024(4) 0.000(4) 0.013(3) 0.002(4)
C3 0.032(4) 0.048(7) 0.042(5) -0.001(5) 0.028(4) -0.003(5)
C4 0.040(5) 0.039(6) 0.040(4) 0.007(5) 0.031(4) 0.006(5)
C5 0.027(4) 0.042(6) 0.040(5) 0.000(5) 0.023(4) 0.001(4)
C6 0.031(4) 0.057(8) 0.030(4) -0.001(5) 0.021(4) -0.002(5)
C7 0.065(7) 0.026(6) 0.052(6) 0.003(5) 0.049(6) 0.003(5)
C8 0.062(7) 0.028(6) 0.047(5) 0.000(5) 0.046(6) 0.004(5)
C9 0.056(6) 0.056(8) 0.036(5) -0.008(5) 0.036(5) -0.007(6)
C10 0.067(7) 0.033(6) 0.059(6) -0.011(5) 0.056(6) -0.014(6)
C11 0.036(5) 0.063(9) 0.033(4) 0.001(5) 0.024(4) 0.011(5)
C12 0.044(5) 0.055(8) 0.049(5) 0.003(6) 0.036(5) 0.004(6)
N1 0.032(4) 0.029(5) 0.035(4) 0.002(3) 0.022(3) 0.005(3)
N2 0.058(5) 0.022(4) 0.041(4) 0.015(4) 0.041(4) 0.025(4)
O1 0.030(3) 0.045(5) 0.033(3) 0.001(3) 0.021(3) 0.004(3)
O2 0.030(3) 0.061(6) 0.036(3) -0.011(4) 0.024(3) -0.006(4)
O3 0.032(3) 0.059(6) 0.034(3) 0.016(4) 0.019(3) 0.016(4)
O4 0.082(6) 0.058(7) 0.058(5) 0.001(4) 0.060(5) -0.006(5)
O5 0.083(7) 0.078(8) 0.070(5) -0.008(5) 0.068(6) 0.000(6)
O6 0.056(4) 0.040(5) 0.040(3) 0.000(3) 0.041(3) 0.005(4)
Pb1 0.0286(2) 0.0359(3) 0.02505(19) 0.00037(14) 0.01975(16) 0.00120(15)
C13 0.109(19) 0.10(2) 0.105(18) 0.008(15) 0.074(15) -0.005(15)
C14 0.064(10) 0.074(12) 0.059(9) -0.005(7) 0.050(8) 0.009(8)
N3 0.104(10) 0.112(12) 0.086(9) 0.000 0.071(8) 0.000

loop_
_atom_type_symbol
_atom_type_description
_atom_type_scat_dispersion_real
_atom_type_scat_dispersion_imag
_atom_type_scat_source
C C 0.0033 0.0016 'International Tables Vol C Tables 4.2.6.8 and 6.1.1.4'
H H 0.0000 0.0000 'International Tables Vol C Tables 4.2.6.8 and 6.1.1.4'
N N 0.0061 0.0033 'International Tables Vol C Tables 4.2.6.8 and 6.1.1.4'
O O 0.0106 0.0060 'International Tables Vol C Tables 4.2.6.8 and 6.1.1.4'
Pb Pb -3.3944 10.1111 'International Tables Vol C Tables 4.2.6.8 and 6.1.1.4'

loop_
_geom_angle_atom_site_label_1
_geom_angle_atom_site_label_2
_geom_angle_atom_site_label_3
_geom_angle
_geom_angle_site_symmetry_1
_geom_angle_site_symmetry_3
O1 C1 O2 124.5(8) . .
O1 C1 C2 118.4(8) . .
O2 C1 C2 117.1(9) . .
C6 C2 C3 118.2(8) . .
C6 C2 C1 119.7(8) . .
C3 C2 C1 122.1(8) . .
C4 C3 C2 120.3(9) . .
C4 C3 H3 119.8 . .
C2 C3 H3 119.8 . .
N1 C4 C3 119.3(9) . .
N1 C4 H4 120.3 . .
C3 C4 H4 120.3 . .
N1 C5 C6 119.3(9) . .
N1 C5 H5 120.3 . .
C6 C5 H5 120.3 . .
C5 C6 C2 119.8(9) . .
C5 C6 H6 120.1 . .
C2 C6 H6 120.1 . .
O4 C7 O5 126.5(10) . .
O4 C7 C8 115.3(10) . .
O5 C7 C8 118.0(10) . .
C9 C8 C12 118.8(10) . .
C9 C8 C7 120.2(10) . .
C12 C8 C7 121.0(10) . .
C8 C9 C10 120.0(11) . .
C8 C9 H9 120.0 . .
C10 C9 H9 120.0 . .
N2 C10 C9 120.6(11) 7_565 .
N2 C10 H10 119.7 7_565 .
C9 C10 H10 119.7 . .
N2 C11 C12 119.4(10) 7_565 .
N2 C11 H11 120.3 7_565 .
C12 C11 H11 120.3 . .
C11 C12 C8 120.3(11) . .
C11 C12 H12 119.8 . .
C8 C12 H12 119.8 . .
C4 N1 O3 119.2(8) . .
C4 N1 C5 122.5(8) . .
O3 N1 C5 118.3(8) . .
C10 N2 O6 120.0(9) 7_565 .
C10 N2 C11 120.5(9) 7_565 7_565
O6 N2 C11 119.4(9) . 7_565
C1 O1 Pb1 100.7(5) . .
N1 O3 Pb1 111.5(7) . 5_676
C7 O4 Pb1 104.9(7) . .
N2 O6 Pb1 127.7(6) . .
O4 Pb1 O1 79.2(3) . .
O4 Pb1 O6 82.1(3) . .
O1 Pb1 O6 73.9(2) . .
O4 Pb1 O3 85.6(3) . 5_676
O1 Pb1 O3 76.5(2) . 5_676
O6 Pb1 O3 149.6(2) . 5_676
N3 C13 H13A 109.5 . .
N3 C13 H13B 109.5 . .
H13A C13 H13B 109.5 . .
N3 C13 H13C 109.5 . .
H13A C13 H13C 109.5 . .
H13B C13 H13C 109.5 . .
O7 C14 N3 111(3) . .
O7 C14 H14 124.6 . .
N3 C14 H14 124.6 . .
C14 N3 C13 99(2) . .

loop_
_geom_bond_atom_site_label_1
_geom_bond_atom_site_label_2
_geom_bond_distance
_geom_bond_site_symmetry_2
C1 O1 1.233(12) .
C1 O2 1.273(11) .
C1 C2 1.502(11) .
C2 C6 1.383(13) .
C2 C3 1.397(13) .
C3 C4 1.371(13) .
C3 H3 0.9300 .
C4 N1 1.331(13) .
C4 H4 0.9300 .
C5 N1 1.351(13) .
C5 C6 1.380(13) .
C5 H5 0.9300 .
C6 H6 0.9300 .
C7 O4 1.248(15) .
C7 O5 1.257(16) .
C7 C8 1.537(14) .
C8 C9 1.324(17) .
C8 C12 1.381(17) .
C9 C10 1.417(15) .
C9 H9 0.9300 .
C10 N2 1.303(15) 7_565
C10 H10 0.9300 .
C11 N2 1.361(14) 7_565
C11 C12 1.378(15) .
C11 H11 0.9300 .
C12 H12 0.9300 .
N1 O3 1.344(10) .
N2 C10 1.303(15) 7_565
N2 O6 1.308(10) .
N2 C11 1.361(14) 7_565
O1 Pb1 2.494(7) .
O3 Pb1 2.732(10) 5_676
O4 Pb1 2.454(8) .
O6 Pb1 2.637(8) .
Pb1 O3 2.732(10) 5_676
C13 N3 1.472(19) .
C13 H13A 0.9600 .
C13 H13B 0.9600 .
C13 H13C 0.9600 .
O7 C14 1.230(19) .
C14 N3 1.448(17) .
C14 H14 0.9300 .

loop_
_geom_torsion_atom_site_label_1
_geom_torsion_atom_site_label_2
_geom_torsion_atom_site_label_3
_geom_torsion_atom_site_label_4
_geom_torsion
_geom_torsion_site_symmetry_1
_geom_torsion_site_symmetry_4
O1 C1 C2 C6 -8.0(16) . .
O2 C1 C2 C6 175.2(10) . .
O1 C1 C2 C3 170.2(10) . .
O2 C1 C2 C3 -6.6(16) . .
C6 C2 C3 C4 7.0(17) . .
C1 C2 C3 C4 -171.2(11) . .
C2 C3 C4 N1 -2.1(18) . .
N1 C5 C6 C2 -1.1(18) . .
C3 C2 C6 C5 -5.4(17) . .
C1 C2 C6 C5 172.9(11) . .
O4 C7 C8 C9 -12.0(16) . .
O5 C7 C8 C9 172.9(13) . .
O4 C7 C8 C12 167.2(12) . .
O5 C7 C8 C12 -8.0(17) . .
C12 C8 C9 C10 -5.3(18) . .
C7 C8 C9 C10 173.8(12) . .
C8 C9 C10 N2 0.7(19) . 7_565
N2 C11 C12 C8 -1.7(19) 7_565 .
C9 C8 C12 C11 5.8(19) . .
C7 C8 C12 C11 -173.3(11) . .
C3 C4 N1 O3 176.5(11) . .
C3 C4 N1 C5 -4.8(17) . .
C6 C5 N1 C4 6.4(17) . .
C6 C5 N1 O3 -174.9(11) . .
O2 C1 O1 Pb1 1.6(12) . .
C2 C1 O1 Pb1 -175.0(8) . .
C4 N1 O3 Pb1 -107.4(9) . 5_676
C5 N1 O3 Pb1 73.9(10) . 5_676
O5 C7 O4 Pb1 13.5(15) . .
C8 C7 O4 Pb1 -161.1(8) . .
C10 N2 O6 Pb1 -121.5(10) 7_565 .
C11 N2 O6 Pb1 54.8(11) 7_565 .
O7 C14 N3 C13 175(3) . .
